data_1543066
loop_
_publ_author_name
'Benharref, Ahmed'
'Oukhrib, Abdelouhed'
'Ait Elhad, Mustapha'
'Daran, Jean-Claude'
'Berraho, Moha'

_publ_section_title
;
 <i>N</i>'-[(1<i>S</i>,3<i>R</i>,8<i>R</i>)-2,2-Dichloro-3,7,7,10-tetramethyltricyclo[6.4.0.0^1,3^]dodecan-11-yl]acetohydrazide
;
_journal_coeditor_code SU4028
_journal_issue 4
_journal_name_full IUCrData
_journal_page_first x160554
_journal_paper_doi 10.1107/S241431461600554X
_journal_volume 1
_journal_year 2016
_chemical_formula_iupac 'C18 H26 Cl2 N2 O1'
_chemical_formula_moiety 'C18 H26 Cl2 N2 O1'
_chemical_formula_sum 'C18 H26 Cl2 N2 O'
_chemical_formula_weight 357.33
_chemical_name_systematic
<i>N</i>'-[(1<i>S</i>,3<i>R</i>,8<i>R</i>)-2,2-Dichloro-3,7,7,10-tetramethyltricyclo[6.4.0.0^1,3^]dodecan-11-yl]acetohydrazide
_space_group_crystal_system triclinic
_space_group_IT_number 1
_space_group_name_Hall 'P 1'
_space_group_name_H-M_alt 'P 1'
_symmetry_space_group_name_Hall 'P 1'
_symmetry_space_group_name_H-M 'P 1'
_atom_sites_solution_hydrogens geom
_atom_sites_solution_primary direct
_atom_sites_solution_secondary difmap
_audit_creation_method SHELXL-2014/7
_cell_angle_alpha 86.863(4)
_cell_angle_beta 84.173(4)
_cell_angle_gamma 66.037(4)
_cell_formula_units_Z 2
_cell_length_a 9.9172(5)
_cell_length_b 10.0010(5)
_cell_length_c 10.4124(5)
_cell_measurement_reflns_used 6506
_cell_measurement_temperature 173(2)
_cell_measurement_theta_max 25
_cell_measurement_theta_min 3
_cell_volume 938.73(9)
_computing_cell_refinement
;
CrysAlis PRO (Agilent, 2014)
;
_computing_data_collection
;
CrysAlis PRO (Agilent, 2014)
;
_computing_data_reduction
;
CrysAlis PRO (Agilent, 2014)
;
_computing_molecular_graphics
;
ORTEPIII (Burnett & Johnson, 1996) and ORTEP-3 for Windows (Farrugia,
2012)
;
_computing_publication_material
;
SHELXL2014 (Sheldrick, 2015) and PLATON (Spek, 2009)
;
_computing_structure_refinement
;
SHELXL2014 (Sheldrick, 2015)
;
_computing_structure_solution
;
SIR97 (Altomare <i>et al.</i>,  1999)
;
_diffrn_ambient_temperature 173(2)
_diffrn_detector_area_resol_mean 16.1978
_diffrn_measured_fraction_theta_full 0.997
_diffrn_measured_fraction_theta_max 0.997
_diffrn_measurement_device 'four-circle diffractometer'
_diffrn_measurement_device_type 'Agilent Xcalibur (Eos, Gemini ultra)'
_diffrn_measurement_method '\w scans'
_diffrn_radiation_monochromator graphite
_diffrn_radiation_type MoK\a
_diffrn_radiation_wavelength 0.71073
_diffrn_reflns_av_R_equivalents 0.0250
_diffrn_reflns_limit_h_max 11
_diffrn_reflns_limit_h_min -11
_diffrn_reflns_limit_k_max 11
_diffrn_reflns_limit_k_min -11
_diffrn_reflns_limit_l_max 12
_diffrn_reflns_limit_l_min -12
_diffrn_reflns_number 15916
_diffrn_reflns_theta_full 25.000
_diffrn_reflns_theta_max 25.021
_diffrn_reflns_theta_min 2.951
_exptl_absorpt_coefficient_mu 0.352
_exptl_absorpt_correction_T_max 1.00000
_exptl_absorpt_correction_T_min 0.78481
_exptl_absorpt_correction_type multi-scan
_exptl_absorpt_process_details
;
(CrysAlis PRO; Agilent, 2014)
;
_exptl_crystal_colour colourless
_exptl_crystal_density_diffrn 1.264
_exptl_crystal_description needle
_exptl_crystal_F_000 380
_exptl_crystal_size_max 0.45
_exptl_crystal_size_mid 0.2
_exptl_crystal_size_min 0.15
_refine_diff_density_max 1.093
_refine_diff_density_min -0.292
_refine_ls_abs_structure_details
;
Flack <i>x</i> determined using 2891 quotients
[(<i>I</i>^+^)-(<i>I</i>^-^)]/[(<i>I</i>^+^)+(<i>I</i>^-^)]
(Parsons <i>et al.</i>,  2013)
;
_refine_ls_abs_structure_Flack 0.00(3)
_refine_ls_extinction_method none
_refine_ls_goodness_of_fit_ref 1.063
_refine_ls_hydrogen_treatment constr
_refine_ls_matrix_type full
_refine_ls_number_parameters 425
_refine_ls_number_reflns 6506
_refine_ls_number_restraints 3
_refine_ls_restrained_S_all 1.063
_refine_ls_R_factor_all 0.0554
_refine_ls_R_factor_gt 0.0534
_refine_ls_shift/su_max 0.000
_refine_ls_shift/su_mean 0.000
_refine_ls_structure_factor_coef Fsqd
_refine_ls_weighting_details 'w=1/[\s^2^(Fo^2^)+(0.0973P)^2^+0.5962P] where P=(Fo^2^+2Fc^2^)/3'
_refine_ls_weighting_scheme calc
_refine_ls_wR_factor_gt 0.1432
_refine_ls_wR_factor_ref 0.1456
_reflns_number_gt 6259
_reflns_number_total 6506
_reflns_threshold_expression 'I > 2\s(I)'
_cod_data_source_file su4028sup1.cif
_cod_data_source_block I
_cod_original_formula_sum 'C18 H26 Cl2 N2 O1'
_cod_database_code 1543066
_shelx_space_group_comment
;
The symmetry employed for this shelxl refinement is uniquely defined
by the following loop, which should always be used as a source of
symmetry information in preference to the above space-group names.
They are only intended as comments.
;

loop_
_space_group_symop_operation_xyz
'x, y, z'

loop_
_atom_site_type_symbol
_atom_site_label
_atom_site_fract_x
_atom_site_fract_y
_atom_site_fract_z
_atom_site_U_iso_or_equiv
_atom_site_adp_type
_atom_site_calc_flag
_atom_site_occupancy
Cl Cl1 0.52732(18) -0.03725(16) 0.77911(17) 0.0499(4) Uani d 1
Cl Cl2 0.53714(16) 0.24288(17) 0.72961(16) 0.0452(4) Uani d 1
O O1 0.3707(5) 0.6906(5) 0.3487(4) 0.0372(9) Uani d 1
N N1 0.3445(5) 0.3523(5) 0.3868(4) 0.0281(10) Uani d 1
N N2 0.3379(5) 0.4884(5) 0.4154(4) 0.0278(9) Uani d 1
H H2 0.3151 0.5190 0.4935 0.033 Uiso calc 1
C C1 0.2723(6) 0.2065(5) 0.7052(5) 0.0229(10) Uani d 1
C C2 0.4178(6) 0.1518(6) 0.7655(5) 0.0321(12) Uani d 1
C C3 0.2756(6) 0.2247(6) 0.8506(5) 0.0298(11) Uani d 1
C C4 0.2213(9) 0.1289(7) 0.9419(5) 0.0435(16) Uani d 1
H H4A 0.2683 0.0286 0.9127 0.052 Uiso calc 1
H H4B 0.2508 0.1311 1.0275 0.052 Uiso calc 1
C C5 0.0536(9) 0.1785(8) 0.9497(6) 0.0490(18) Uani d 1
H H5A 0.0089 0.2542 1.0140 0.059 Uiso calc 1
H H5B 0.0296 0.0964 0.9790 0.059 Uiso calc 1
C C6 -0.0162(8) 0.2381(7) 0.8212(6) 0.0425(14) Uani d 1
H H6A -0.1214 0.2614 0.8362 0.051 Uiso calc 1
H H6B -0.0059 0.3295 0.8008 0.051 Uiso calc 1
C C7 0.0426(7) 0.1424(6) 0.7007(5) 0.0338(12) Uani d 1
C C8 0.2149(6) 0.0950(6) 0.6676(5) 0.0268(11) Uani d 1
H H8 0.2646 0.0056 0.7180 0.032 Uiso calc 1
C C9 0.2637(6) 0.0570(6) 0.5276(5) 0.0278(11) Uani d 1
H H9 0.2646 -0.0302 0.4998 0.033 Uiso calc 1
C C10 0.3061(5) 0.1389(6) 0.4399(5) 0.0256(10) Uani d 1
C C11 0.3026(5) 0.2807(6) 0.4764(5) 0.0239(10) Uani d 1
C C12 0.2408(6) 0.3346(6) 0.6115(5) 0.0252(10) Uani d 1
H H12A 0.1347 0.3910 0.6129 0.030 Uiso calc 1
H H12B 0.2854 0.3979 0.6374 0.030 Uiso calc 1
C C13 0.2407(7) 0.3735(6) 0.9055(5) 0.0358(13) Uani d 1
H H13A 0.2908 0.3615 0.9822 0.054 Uiso calc 1
H H13B 0.1357 0.4229 0.9262 0.054 Uiso calc 1
H H13C 0.2733 0.4305 0.8428 0.054 Uiso calc 1
C C14 -0.0476(7) 0.2294(7) 0.5903(6) 0.0384(13) Uani d 1
H H14A -0.0117 0.1743 0.5123 0.058 Uiso calc 1
H H14B -0.0376 0.3209 0.5783 0.058 Uiso calc 1
H H14C -0.1500 0.2476 0.6112 0.058 Uiso calc 1
C C15 0.0164(8) 0.0004(8) 0.7230(7) 0.0468(16) Uani d 1
H H15A 0.0766 -0.0586 0.7884 0.070 Uiso calc 1
H H15B 0.0425 -0.0532 0.6440 0.070 Uiso calc 1
H H15C -0.0861 0.0247 0.7503 0.070 Uiso calc 1
C C16 0.3500(7) 0.0933(7) 0.3009(5) 0.0341(12) Uani d 1
H H16A 0.3495 -0.0014 0.2912 0.051 Uiso calc 1
H H16B 0.4476 0.0891 0.2762 0.051 Uiso calc 1
H H16C 0.2809 0.1633 0.2468 0.051 Uiso calc 1
C C17 0.3672(6) 0.5734(7) 0.3206(5) 0.0331(12) Uani d 1
C C18 0.3901(9) 0.5238(10) 0.1849(5) 0.0508(19) Uani d 1
H H18A 0.4160 0.5908 0.1288 0.076 Uiso calc 1
H H18B 0.3006 0.5209 0.1606 0.076 Uiso calc 1
H H18C 0.4686 0.4279 0.1777 0.076 Uiso calc 1
Cl Cl3 0.75890(15) 0.44374(14) 0.29511(13) 0.0356(3) Uani d 1
Cl Cl4 1.05043(14) 0.43749(14) 0.24643(13) 0.0347(3) Uani d 1
O O2 0.2944(5) 0.6314(5) 0.6686(4) 0.0369(9) Uani d 1
N N1A 0.6333(5) 0.6647(5) 0.6269(4) 0.0252(9) Uani d 1
N N2A 0.4988(5) 0.6664(5) 0.5988(4) 0.0287(9) Uani d 1
H H2A 0.4728 0.6844 0.5213 0.034 Uiso calc 1
C C1A 0.8036(5) 0.7056(5) 0.3058(5) 0.0233(10) Uani d 1
C C2A 0.8595(6) 0.5531(6) 0.2536(5) 0.0252(10) Uani d 1
C C3A 0.7986(6) 0.6809(6) 0.1622(5) 0.0256(10) Uani d 1
C C4A 0.9069(6) 0.7168(6) 0.0693(5) 0.0314(12) Uani d 1
H H4A1 0.9118 0.6757 -0.0142 0.038 Uiso calc 1
H H4A2 1.0046 0.6715 0.1005 0.038 Uiso calc 1
C C5A 0.8634(7) 0.8827(7) 0.0531(6) 0.0393(14) Uani d 1
H H5A1 0.9512 0.8990 0.0225 0.047 Uiso calc 1
H H5A2 0.7941 0.9198 -0.0127 0.047 Uiso calc 1
C C6A 0.7933(7) 0.9705(7) 0.1763(6) 0.0361(13) Uani d 1
H H6A1 0.6977 0.9660 0.1973 0.043 Uiso calc 1
H H6A2 0.7746 1.0719 0.1556 0.043 Uiso calc 1
C C7A 0.8758(6) 0.9293(6) 0.3003(5) 0.0306(11) Uani d 1
C C8A 0.9160(6) 0.7635(6) 0.3408(5) 0.0243(10) Uani d 1
H H8A 1.0101 0.7058 0.2920 0.029 Uiso calc 1
C C9A 0.9407(6) 0.7329(6) 0.4811(5) 0.0268(11) Uani d 1
H H9A 1.0256 0.7365 0.5084 0.032 Uiso calc 1
C C10A 0.8511(6) 0.7011(5) 0.5701(5) 0.0256(10) Uani d 1
C C11A 0.7098(6) 0.7009(5) 0.5359(5) 0.0230(10) Uani d 1
C C12A 0.6664(5) 0.7511(5) 0.4015(4) 0.0222(10) Uani d 1
H H12C 0.6137 0.8568 0.3993 0.027 Uiso calc 1
H H12D 0.6007 0.7085 0.3772 0.027 Uiso calc 1
C C13A 0.6534(6) 0.7120(7) 0.1061(5) 0.0314(12) Uani d 1
H H13D 0.6178 0.8078 0.0667 0.047 Uiso calc 1
H H13E 0.5819 0.7076 0.1737 0.047 Uiso calc 1
H H13F 0.6687 0.6403 0.0423 0.047 Uiso calc 1
C C14A 1.0227(7) 0.9487(7) 0.2765(7) 0.0423(14) Uani d 1
H H14D 1.0024 1.0495 0.2563 0.063 Uiso calc 1
H H14E 1.0820 0.8889 0.2057 0.063 Uiso calc 1
H H14F 1.0752 0.9198 0.3527 0.063 Uiso calc 1
C C15A 0.7790(7) 1.0353(6) 0.4049(6) 0.0379(13) Uani d 1
H H15D 0.8310 1.0175 0.4811 0.057 Uiso calc 1
H H15E 0.6889 1.0211 0.4247 0.057 Uiso calc 1
H H15F 0.7558 1.1340 0.3749 0.057 Uiso calc 1
C C16A 0.8864(6) 0.6713(6) 0.7088(5) 0.0307(11) Uani d 1
H H16D 0.9812 0.6731 0.7174 0.046 Uiso calc 1
H H16E 0.8889 0.5769 0.7351 0.046 Uiso calc 1
H H16F 0.8117 0.7451 0.7624 0.046 Uiso calc 1
C C17A 0.4081(7) 0.6395(6) 0.6944(5) 0.0306(12) Uani d 1
C C18A 0.4541(9) 0.6207(9) 0.8302(5) 0.0500(18) Uani d 1
H H18D 0.3766 0.6128 0.8892 0.075 Uiso calc 1
H H18E 0.4719 0.7038 0.8519 0.075 Uiso calc 1
H H18F 0.5430 0.5335 0.8360 0.075 Uiso calc 1

loop_
_atom_site_aniso_label
_atom_site_aniso_U_11
_atom_site_aniso_U_22
_atom_site_aniso_U_33
_atom_site_aniso_U_12
_atom_site_aniso_U_13
_atom_site_aniso_U_23
Cl1 0.0515(9) 0.0321(7) 0.0603(10) -0.0059(7) -0.0253(8) -0.0053(7)
Cl2 0.0364(8) 0.0523(9) 0.0568(9) -0.0263(7) -0.0037(6) -0.0166(7)
O1 0.043(2) 0.054(3) 0.032(2) -0.038(2) -0.0114(17) 0.0112(18)
N1 0.026(2) 0.040(3) 0.023(2) -0.017(2) -0.0027(17) -0.0044(18)
N2 0.034(2) 0.044(3) 0.017(2) -0.028(2) -0.0016(17) 0.0007(18)
C1 0.032(3) 0.019(2) 0.017(2) -0.010(2) -0.0020(19) -0.0036(18)
C2 0.039(3) 0.030(3) 0.032(3) -0.017(2) -0.009(2) -0.006(2)
C3 0.041(3) 0.035(3) 0.019(2) -0.020(2) -0.005(2) -0.002(2)
C4 0.086(5) 0.042(3) 0.016(2) -0.039(3) -0.004(3) 0.000(2)
C5 0.084(5) 0.063(4) 0.023(3) -0.055(4) 0.011(3) -0.008(3)
C6 0.051(4) 0.047(3) 0.042(3) -0.034(3) 0.010(3) -0.010(3)
C7 0.043(3) 0.039(3) 0.030(3) -0.029(3) 0.001(2) -0.002(2)
C8 0.038(3) 0.026(3) 0.022(3) -0.017(2) -0.008(2) -0.0005(19)
C9 0.032(3) 0.028(3) 0.027(3) -0.013(2) -0.008(2) -0.006(2)
C10 0.024(2) 0.034(3) 0.022(2) -0.012(2) -0.0064(19) -0.008(2)
C11 0.022(2) 0.035(3) 0.018(2) -0.014(2) -0.0031(18) -0.002(2)
C12 0.032(3) 0.027(3) 0.023(2) -0.018(2) 0.001(2) -0.001(2)
C13 0.054(4) 0.037(3) 0.026(3) -0.028(3) 0.001(2) -0.006(2)
C14 0.034(3) 0.045(3) 0.044(3) -0.023(3) -0.005(3) -0.003(3)
C15 0.066(4) 0.049(4) 0.045(4) -0.045(4) 0.001(3) -0.003(3)
C16 0.034(3) 0.040(3) 0.023(3) -0.008(2) -0.006(2) -0.008(2)
C17 0.030(3) 0.054(4) 0.027(3) -0.028(3) -0.009(2) 0.006(2)
C18 0.074(5) 0.096(6) 0.017(3) -0.069(5) -0.005(3) 0.009(3)
Cl3 0.0456(8) 0.0336(7) 0.0393(7) -0.0267(6) -0.0121(6) 0.0041(5)
Cl4 0.0318(7) 0.0338(7) 0.0348(7) -0.0085(5) -0.0050(5) -0.0048(5)
O2 0.047(2) 0.045(2) 0.032(2) -0.034(2) 0.0073(17) -0.0058(17)
N1A 0.035(2) 0.026(2) 0.021(2) -0.0181(19) -0.0035(17) 0.0007(16)
N2A 0.036(2) 0.036(2) 0.023(2) -0.024(2) -0.0012(17) 0.0003(17)
C1A 0.022(2) 0.027(2) 0.025(3) -0.013(2) -0.0037(19) 0.0036(19)
C2A 0.029(3) 0.029(3) 0.021(2) -0.015(2) -0.006(2) -0.001(2)
C3A 0.032(3) 0.033(3) 0.018(2) -0.020(2) -0.004(2) -0.001(2)
C4A 0.035(3) 0.046(3) 0.018(2) -0.021(3) -0.002(2) 0.002(2)
C5A 0.046(3) 0.052(4) 0.032(3) -0.033(3) -0.007(2) 0.013(3)
C6A 0.043(3) 0.037(3) 0.038(3) -0.025(3) -0.009(3) 0.009(2)
C7A 0.037(3) 0.032(3) 0.033(3) -0.023(2) -0.007(2) 0.001(2)
C8A 0.023(2) 0.028(3) 0.027(3) -0.015(2) -0.0019(19) -0.0014(19)
C9A 0.027(3) 0.029(3) 0.028(3) -0.014(2) -0.007(2) -0.004(2)
C10A 0.035(3) 0.024(2) 0.019(2) -0.011(2) -0.007(2) -0.0028(18)
C11A 0.031(3) 0.019(2) 0.021(2) -0.011(2) -0.005(2) -0.0018(18)
C12A 0.023(2) 0.028(3) 0.021(2) -0.016(2) -0.0034(19) 0.0022(19)
C13A 0.038(3) 0.044(3) 0.023(3) -0.026(3) -0.012(2) 0.004(2)
C14A 0.046(4) 0.047(4) 0.049(4) -0.034(3) -0.011(3) 0.008(3)
C15A 0.047(3) 0.032(3) 0.043(3) -0.023(3) -0.009(3) -0.003(2)
C16A 0.035(3) 0.034(3) 0.023(3) -0.012(2) -0.008(2) -0.002(2)
C17A 0.048(3) 0.035(3) 0.020(2) -0.029(3) 0.004(2) -0.003(2)
C18A 0.087(5) 0.076(5) 0.021(3) -0.069(4) 0.001(3) -0.003(3)

loop_
_atom_type_symbol
_atom_type_description
_atom_type_scat_dispersion_real
_atom_type_scat_dispersion_imag
_atom_type_scat_source
C C 0.0033 0.0016 'International Tables Vol C Tables 4.2.6.8 and 6.1.1.4'
H H 0.0000 0.0000 'International Tables Vol C Tables 4.2.6.8 and 6.1.1.4'
O O 0.0106 0.0060 'International Tables Vol C Tables 4.2.6.8 and 6.1.1.4'
Cl Cl 0.1484 0.1585 'International Tables Vol C Tables 4.2.6.8 and 6.1.1.4'
N N 0.0061 0.0033 'International Tables Vol C Tables 4.2.6.8 and 6.1.1.4'

loop_
_geom_angle_atom_site_label_1
_geom_angle_atom_site_label_2
_geom_angle_atom_site_label_3
_geom_angle
C11 N1 N2 118.3(4)
C17 N2 N1 120.1(4)
C17 N2 H2 119.9
N1 N2 H2 119.9
C2 C1 C12 116.9(5)
C2 C1 C8 118.6(4)
C12 C1 C8 113.5(4)
C2 C1 C3 59.4(4)
C12 C1 C3 121.4(4)
C8 C1 C3 116.7(4)
C1 C2 C3 61.3(4)
C1 C2 Cl1 120.8(4)
C3 C2 Cl1 121.4(4)
C1 C2 Cl2 119.4(4)
C3 C2 Cl2 119.6(4)
Cl1 C2 Cl2 108.2(3)
C2 C3 C13 118.9(5)
C2 C3 C4 118.5(5)
C13 C3 C4 113.0(5)
C2 C3 C1 59.3(3)
C13 C3 C1 120.8(5)
C4 C3 C1 116.4(5)
C5 C4 C3 112.6(5)
C5 C4 H4A 109.1
C3 C4 H4A 109.1
C5 C4 H4B 109.1
C3 C4 H4B 109.1
H4A C4 H4B 107.8
C4 C5 C6 114.7(5)
C4 C5 H5A 108.6
C6 C5 H5A 108.6
C4 C5 H5B 108.6
C6 C5 H5B 108.6
H5A C5 H5B 107.6
C7 C6 C5 119.0(6)
C7 C6 H6A 107.6
C5 C6 H6A 107.6
C7 C6 H6B 107.6
C5 C6 H6B 107.6
H6A C6 H6B 107.0
C14 C7 C6 107.0(5)
C14 C7 C15 108.1(5)
C6 C7 C15 110.0(5)
C14 C7 C8 112.4(4)
C6 C7 C8 112.2(5)
C15 C7 C8 107.0(5)
C9 C8 C1 109.0(4)
C9 C8 C7 112.9(4)
C1 C8 C7 114.2(4)
C9 C8 H8 106.8
C1 C8 H8 106.8
C7 C8 H8 106.8
C10 C9 C8 125.3(5)
C10 C9 H9 117.4
C8 C9 H9 117.4
C9 C10 C11 120.2(4)
C9 C10 C16 121.4(5)
C11 C10 C16 118.3(5)
N1 C11 C10 116.3(4)
N1 C11 C12 125.4(5)
C10 C11 C12 118.2(4)
C11 C12 C1 110.2(4)
C11 C12 H12A 109.6
C1 C12 H12A 109.6
C11 C12 H12B 109.6
C1 C12 H12B 109.6
H12A C12 H12B 108.1
C3 C13 H13A 109.5
C3 C13 H13B 109.5
H13A C13 H13B 109.5
C3 C13 H13C 109.5
H13A C13 H13C 109.5
H13B C13 H13C 109.5
C7 C14 H14A 109.5
C7 C14 H14B 109.5
H14A C14 H14B 109.5
C7 C14 H14C 109.5
H14A C14 H14C 109.5
H14B C14 H14C 109.5
C7 C15 H15A 109.5
C7 C15 H15B 109.5
H15A C15 H15B 109.5
C7 C15 H15C 109.5
H15A C15 H15C 109.5
H15B C15 H15C 109.5
C10 C16 H16A 109.5
C10 C16 H16B 109.5
H16A C16 H16B 109.5
C10 C16 H16C 109.5
H16A C16 H16C 109.5
H16B C16 H16C 109.5
O1 C17 N2 119.5(5)
O1 C17 C18 122.2(5)
N2 C17 C18 118.3(5)
C17 C18 H18A 109.5
C17 C18 H18B 109.5
H18A C18 H18B 109.5
C17 C18 H18C 109.5
H18A C18 H18C 109.5
H18B C18 H18C 109.5
C11A N1A N2A 117.5(4)
C17A N2A N1A 119.9(4)
C17A N2A H2A 120.1
N1A N2A H2A 120.1
C2A C1A C12A 116.1(4)
C2A C1A C8A 118.8(4)
C12A C1A C8A 112.7(4)
C2A C1A C3A 59.2(3)
C12A C1A C3A 122.4(4)
C8A C1A C3A 117.6(4)
C3A C2A C1A 61.4(3)
C3A C2A Cl3 119.3(4)
C1A C2A Cl3 119.9(4)
C3A C2A Cl4 121.9(4)
C1A C2A Cl4 120.5(4)
Cl3 C2A Cl4 107.9(3)
C2A C3A C4A 118.1(5)
C2A C3A C13A 119.3(4)
C4A C3A C13A 113.0(4)
C2A C3A C1A 59.4(3)
C4A C3A C1A 115.9(4)
C13A C3A C1A 121.3(4)
C3A C4A C5A 112.5(5)
C3A C4A H4A1 109.1
C5A C4A H4A1 109.1
C3A C4A H4A2 109.1
C5A C4A H4A2 109.1
H4A1 C4A H4A2 107.8
C6A C5A C4A 114.6(5)
C6A C5A H5A1 108.6
C4A C5A H5A1 108.6
C6A C5A H5A2 108.6
C4A C5A H5A2 108.6
H5A1 C5A H5A2 107.6
C5A C6A C7A 120.0(5)
C5A C6A H6A1 107.3
C7A C6A H6A1 107.3
C5A C6A H6A2 107.3
C7A C6A H6A2 107.3
H6A1 C6A H6A2 106.9
C15A C7A C14A 108.1(5)
C15A C7A C6A 107.6(5)
C14A C7A C6A 109.7(5)
C15A C7A C8A 112.8(4)
C14A C7A C8A 107.1(5)
C6A C7A C8A 111.5(4)
C9A C8A C1A 109.4(4)
C9A C8A C7A 113.2(4)
C1A C8A C7A 113.8(4)
C9A C8A H8A 106.7
C1A C8A H8A 106.7
C7A C8A H8A 106.7
C10A C9A C8A 125.5(5)
C10A C9A H9A 117.3
C8A C9A H9A 117.3
C9A C10A C11A 120.6(5)
C9A C10A C16A 121.4(5)
C11A C10A C16A 118.0(5)
N1A C11A C10A 116.0(4)
N1A C11A C12A 126.7(5)
C10A C11A C12A 117.2(4)
C11A C12A C1A 110.3(4)
C11A C12A H12C 109.6
C1A C12A H12C 109.6
C11A C12A H12D 109.6
C1A C12A H12D 109.6
H12C C12A H12D 108.1
C3A C13A H13D 109.5
C3A C13A H13E 109.5
H13D C13A H13E 109.5
C3A C13A H13F 109.5
H13D C13A H13F 109.5
H13E C13A H13F 109.5
C7A C14A H14D 109.5
C7A C14A H14E 109.5
H14D C14A H14E 109.5
C7A C14A H14F 109.5
H14D C14A H14F 109.5
H14E C14A H14F 109.5
C7A C15A H15D 109.5
C7A C15A H15E 109.5
H15D C15A H15E 109.5
C7A C15A H15F 109.5
H15D C15A H15F 109.5
H15E C15A H15F 109.5
C10A C16A H16D 109.5
C10A C16A H16E 109.5
H16D C16A H16E 109.5
C10A C16A H16F 109.5
H16D C16A H16F 109.5
H16E C16A H16F 109.5
O2 C17A N2A 120.1(5)
O2 C17A C18A 122.4(5)
N2A C17A C18A 117.6(5)
C17A C18A H18D 109.5
C17A C18A H18E 109.5
H18D C18A H18E 109.5
C17A C18A H18F 109.5
H18D C18A H18F 109.5
H18E C18A H18F 109.5

loop_
_geom_bond_atom_site_label_1
_geom_bond_atom_site_label_2
_geom_bond_distance
Cl1 C2 1.763(6)
Cl2 C2 1.766(6)
O1 C17 1.238(8)
N1 C11 1.283(7)
N1 N2 1.383(7)
N2 C17 1.353(7)
N2 H2 0.8600
C1 C2 1.510(7)
C1 C12 1.513(7)
C1 C8 1.527(7)
C1 C3 1.540(7)
C2 C3 1.512(8)
C3 C13 1.515(8)
C3 C4 1.526(8)
C4 C5 1.525(11)
C4 H4A 0.9700
C4 H4B 0.9700
C5 C6 1.546(10)
C5 H5A 0.9700
C5 H5B 0.9700
C6 C7 1.536(8)
C6 H6A 0.9700
C6 H6B 0.9700
C7 C14 1.531(9)
C7 C15 1.546(8)
C7 C8 1.582(8)
C8 C9 1.506(7)
C8 H8 0.9800
C9 C10 1.342(8)
C9 H9 0.9300
C10 C11 1.474(7)
C10 C16 1.508(7)
C11 C12 1.512(7)
C12 H12A 0.9700
C12 H12B 0.9700
C13 H13A 0.9600
C13 H13B 0.9600
C13 H13C 0.9600
C14 H14A 0.9600
C14 H14B 0.9600
C14 H14C 0.9600
C15 H15A 0.9600
C15 H15B 0.9600
C15 H15C 0.9600
C16 H16A 0.9600
C16 H16B 0.9600
C16 H16C 0.9600
C17 C18 1.488(8)
C18 H18A 0.9600
C18 H18B 0.9600
C18 H18C 0.9600
Cl3 C2A 1.768(5)
Cl4 C2A 1.769(5)
O2 C17A 1.220(7)
N1A C11A 1.282(7)
N1A N2A 1.387(6)
N2A C17A 1.363(7)
N2A H2A 0.8600
C1A C2A 1.507(7)
C1A C12A 1.524(7)
C1A C8A 1.529(7)
C1A C3A 1.538(7)
C2A C3A 1.504(7)
C3A C4A 1.510(7)
C3A C13A 1.516(7)
C4A C5A 1.539(9)
C4A H4A1 0.9700
C4A H4A2 0.9700
C5A C6A 1.531(9)
C5A H5A1 0.9700
C5A H5A2 0.9700
C6A C7A 1.545(8)
C6A H6A1 0.9700
C6A H6A2 0.9700
C7A C15A 1.523(8)
C7A C14A 1.540(8)
C7A C8A 1.584(7)
C8A C9A 1.501(7)
C8A H8A 0.9800
C9A C10A 1.333(8)
C9A H9A 0.9300
C10A C11A 1.482(7)
C10A C16A 1.507(7)
C11A C12A 1.506(7)
C12A H12C 0.9700
C12A H12D 0.9700
C13A H13D 0.9600
C13A H13E 0.9600
C13A H13F 0.9600
C14A H14D 0.9600
C14A H14E 0.9600
C14A H14F 0.9600
C15A H15D 0.9600
C15A H15E 0.9600
C15A H15F 0.9600
C16A H16D 0.9600
C16A H16E 0.9600
C16A H16F 0.9600
C17A C18A 1.509(8)
C18A H18D 0.9600
C18A H18E 0.9600
C18A H18F 0.9600

loop_
_geom_hbond_atom_site_label_D
_geom_hbond_atom_site_label_H
_geom_hbond_atom_site_label_A
_geom_hbond_site_symmetry_A
_geom_hbond_distance_DH
_geom_hbond_distance_HA
_geom_hbond_distance_DA
_geom_hbond_angle_DHA
_geom_hbond_publ_flag
N2 H2 O2 . 0.86 2.14 2.977(6) 163 yes
N2A H2A O1 . 0.86 2.14 2.968(6) 163 yes
C12 H12B O2 . 0.97 2.41 3.315(8) 154 yes
C12A H12D O1 . 0.97 2.41 3.328(8) 158 yes
C16 H16C Cl4 1_455 0.96 2.77 3.580(7) 143 yes
C16A H16F Cl1 1_565 0.96 2.77 3.604(6) 146 yes

_cod_database_fobs_code 1543066
